data_4104402
loop_
_publ_author_name
'Brian A. Wong'
'Simone Friedle'
'Stephen J. Lippard'

_publ_contact_author Stephen_J_Lippard
_publ_contact_author_email lippard@mit.edu
_publ_section_title
;
 Solution and Fluorescence Properties of Symmetric
 Dipicolylamine-Containing Dichlorofluorescein-Based Zn2+ Sensors
;
_journal_name_full 'Journal of the American Chemical Society'
_journal_page_first 7142
_journal_page_last 7152
_journal_paper_doi 10.1021/ja900980u
_journal_volume 131
_journal_year 2009
_chemical_formula_moiety (C46H36N6O5Cl2)(H2O)(CH3CN)
_chemical_formula_sum 'C48 H41 Cl2 N7 O6'
_chemical_formula_weight 882.78
_chemical_name_common ZP1_2,2-DPA-DCF
_space_group_IT_number 2
_symmetry_cell_setting triclinic
_symmetry_space_group_name_Hall '-P 1'
_symmetry_space_group_name_H-M 'P -1'
_atom_sites_solution_hydrogens geom
_atom_sites_solution_primary direct
_atom_sites_solution_secondary difmap
_audit_creation_method SHELXL-97
_cell_angle_alpha 80.980(4)
_cell_angle_beta 86.683(4)
_cell_angle_gamma 61.886(3)
_cell_formula_units_Z 2
_cell_length_a 13.023(3)
_cell_length_b 13.385(4)
_cell_length_c 14.076(4)
_cell_measurement_reflns_used 8876
_cell_measurement_temperature 110(2)
_cell_measurement_theta_max 0.00
_cell_measurement_theta_min 0.00
_cell_volume 2137.0(10)
_computing_cell_refinement 'Bruker SAINT'
_computing_data_collection 'Bruker APEX2'
_computing_data_reduction 'Bruker SAINT'
_computing_molecular_graphics 'Bruker SHELXTL'
_computing_publication_material 'Bruker SHELXTL'
_computing_structure_refinement 'SHELXL-97 (Sheldrick, 2008)'
_computing_structure_solution 'SHELXS-97 (Sheldrick, 2008)'
_diffrn_ambient_temperature 110(2)
_diffrn_measured_fraction_theta_full 0.992
_diffrn_measured_fraction_theta_max 0.992
_diffrn_measurement_device_type 'Bruker APEX-II CCD'
_diffrn_measurement_method '\f and \w scans'
_diffrn_radiation_monochromator graphite
_diffrn_radiation_source 'fine-focus sealed tube'
_diffrn_radiation_type MoK\a
_diffrn_radiation_wavelength 0.71073
_diffrn_reflns_av_R_equivalents 0.0355
_diffrn_reflns_av_sigmaI/netI 0.0340
_diffrn_reflns_limit_h_max 17
_diffrn_reflns_limit_h_min -17
_diffrn_reflns_limit_k_max 17
_diffrn_reflns_limit_k_min -17
_diffrn_reflns_limit_l_max 18
_diffrn_reflns_limit_l_min -18
_diffrn_reflns_number 36729
_diffrn_reflns_theta_full 27.88
_diffrn_reflns_theta_max 27.88
_diffrn_reflns_theta_min 2.11
_exptl_absorpt_coefficient_mu 0.212
_exptl_absorpt_correction_T_max 0.9669
_exptl_absorpt_correction_T_min 0.9528
_exptl_absorpt_correction_type empirical
_exptl_absorpt_process_details SADABS
_exptl_crystal_colour colorless
_exptl_crystal_density_diffrn 1.372
_exptl_crystal_density_method 'not measured'
_exptl_crystal_description block
_exptl_crystal_F_000 920
_exptl_crystal_size_max 0.23
_exptl_crystal_size_mid 0.20
_exptl_crystal_size_min 0.16
_refine_diff_density_max 0.575
_refine_diff_density_min -0.358
_refine_diff_density_rms 0.072
_refine_ls_extinction_method none
_refine_ls_goodness_of_fit_ref 1.052
_refine_ls_hydrogen_treatment mixed
_refine_ls_matrix_type full
_refine_ls_number_parameters 585
_refine_ls_number_reflns 10110
_refine_ls_number_restraints 0
_refine_ls_restrained_S_all 1.052
_refine_ls_R_factor_all 0.0610
_refine_ls_R_factor_gt 0.0487
_refine_ls_shift/su_max 0.000
_refine_ls_shift/su_mean 0.000
_refine_ls_structure_factor_coef Fsqd
_refine_ls_weighting_details 'calc w=1/[\s^2^(Fo^2^)+(0.0621P)^2^+1.0914P] where P=(Fo^2^+2Fc^2^)/3'
_refine_ls_weighting_scheme calc
_refine_ls_wR_factor_gt 0.1192
_refine_ls_wR_factor_ref 0.1267
_reflns_number_gt 8242
_reflns_number_total 10110
_reflns_threshold_expression >2sigma(I)
_cod_data_source_file ja900980u_si_001.cif
_cod_data_source_block sf123
_cod_original_cell_volume 2136.9(10)
_cod_database_code 4104402

loop_
_symmetry_equiv_pos_as_xyz
'x, y, z'
'-x, -y, -z'

loop_
_atom_site_label
_atom_site_type_symbol
_atom_site_fract_x
_atom_site_fract_y
_atom_site_fract_z
_atom_site_U_iso_or_equiv
_atom_site_adp_type
_atom_site_occupancy
_atom_site_symmetry_multiplicity
_atom_site_calc_flag
_atom_site_refinement_flags
Cl1 Cl 0.06090(4) 0.50143(4) 0.39333(3) 0.02508(11) Uani 1 1 d .
Cl2 Cl 0.30662(4) 0.50090(4) -0.32585(3) 0.02819(11) Uani 1 1 d .
O1 O 0.06450(12) 0.67666(11) -0.34918(9) 0.0238(3) Uani 1 1 d .
H1 H 0.002(2) 0.726(2) -0.356(2) 0.048(8) Uiso 1 1 d .
O2 O -0.02519(10) 0.66889(10) -0.01792(8) 0.0185(2) Uani 1 1 d .
O3 O -0.15592(11) 0.68308(11) 0.30185(9) 0.0217(3) Uani 1 1 d .
H3 H -0.205(2) 0.743(2) 0.2703(18) 0.037(7) Uiso 1 1 d .
O4 O 0.23615(10) 0.36004(9) 0.04818(8) 0.0179(2) Uani 1 1 d .
O5 O 0.38478(11) 0.18611(10) 0.09816(10) 0.0252(3) Uani 1 1 d .
N1 N -0.12364(12) 0.86784(12) -0.25648(10) 0.0175(3) Uani 1 1 d .
N2 N -0.17422(13) 0.81877(13) -0.42571(11) 0.0238(3) Uani 1 1 d .
N3 N -0.10758(13) 1.11792(13) -0.20097(12) 0.0251(3) Uani 1 1 d .
N4 N -0.26078(11) 0.86266(11) 0.15985(10) 0.0173(3) Uani 1 1 d .
N5 N -0.44804(13) 0.84223(13) 0.27128(11) 0.0239(3) Uani 1 1 d .
N6 N -0.19349(13) 1.09627(13) 0.18023(13) 0.0291(4) Uani 1 1 d .
C1 C -0.08862(14) 1.03330(15) -0.25103(13) 0.0222(4) Uani 1 1 d .
C2 C -0.05939(18) 1.03680(17) -0.34720(15) 0.0316(4) Uani 1 1 d .
H2B H -0.0462 0.9755 -0.3806 0.038 Uiso 1 1 calc R
C3 C -0.0496(2) 1.13093(19) -0.39409(17) 0.0404(5) Uani 1 1 d .
H3C H -0.0292 1.1352 -0.4599 0.048 Uiso 1 1 calc R
C4 C -0.07032(19) 1.21896(18) -0.34270(17) 0.0376(5) Uani 1 1 d .
H4A H -0.0653 1.2851 -0.3729 0.045 Uiso 1 1 calc R
C5 C -0.09814(16) 1.20844(16) -0.24755(16) 0.0301(4) Uani 1 1 d .
H5B H -0.1115 1.2686 -0.2127 0.036 Uiso 1 1 calc R
C6 C -0.09914(15) 0.93308(14) -0.19459(12) 0.0211(3) Uani 1 1 d .
H6B H -0.0257 0.8815 -0.1580 0.025 Uiso 1 1 calc R
H6C H -0.1624 0.9615 -0.1477 0.025 Uiso 1 1 calc R
C7 C -0.24280(14) 0.93431(14) -0.29586(12) 0.0202(3) Uani 1 1 d .
H7A H -0.2565 1.0124 -0.3235 0.024 Uiso 1 1 calc R
H7B H -0.2985 0.9413 -0.2432 0.024 Uiso 1 1 calc R
C8 C -0.26471(15) 0.87917(14) -0.37274(12) 0.0207(3) Uani 1 1 d .
C9 C -0.19275(16) 0.77002(16) -0.49461(12) 0.0250(4) Uani 1 1 d .
H9A H -0.1288 0.7275 -0.5327 0.030 Uiso 1 1 calc R
C10 C -0.29937(18) 0.77818(18) -0.51324(14) 0.0325(4) Uani 1 1 d .
H10A H -0.3084 0.7416 -0.5624 0.039 Uiso 1 1 calc R
C11 C -0.3923(2) 0.8406(3) -0.4588(2) 0.0537(7) Uani 1 1 d .
H11A H -0.4672 0.8485 -0.4701 0.064 Uiso 1 1 calc R
C12 C -0.37510(18) 0.8923(2) -0.38689(18) 0.0444(6) Uani 1 1 d .
H12A H -0.4379 0.9357 -0.3482 0.053 Uiso 1 1 calc R
C13 C -0.10932(14) 0.75879(14) -0.20185(12) 0.0171(3) Uani 1 1 d .
H13A H -0.1455 0.7261 -0.2389 0.021 Uiso 1 1 calc R
H13B H -0.1509 0.7737 -0.1404 0.021 Uiso 1 1 calc R
C14 C -0.22293(15) 1.01296(15) 0.21132(14) 0.0235(4) Uani 1 1 d .
C15 C -0.26683(18) 1.00118(17) 0.30184(14) 0.0310(4) Uani 1 1 d .
H15A H -0.2876 0.9419 0.3213 0.037 Uiso 1 1 calc R
C16 C -0.2801(2) 1.07783(19) 0.36402(17) 0.0395(5) Uani 1 1 d .
H16A H -0.3103 1.0718 0.4265 0.047 Uiso 1 1 calc R
C17 C -0.24853(18) 1.16263(18) 0.33332(18) 0.0412(6) Uani 1 1 d .
H17A H -0.2558 1.2156 0.3743 0.049 Uiso 1 1 calc R
C18 C -0.20638(17) 1.16827(17) 0.24194(18) 0.0373(5) Uani 1 1 d .
H18A H -0.1850 1.2268 0.2211 0.045 Uiso 1 1 calc R
C19 C -0.19975(15) 0.93189(15) 0.13962(13) 0.0216(3) Uani 1 1 d .
H19A H -0.2235 0.9770 0.0746 0.026 Uiso 1 1 calc R
H19B H -0.1150 0.8799 0.1390 0.026 Uiso 1 1 calc R
C20 C -0.38588(14) 0.93324(14) 0.13475(13) 0.0207(3) Uani 1 1 d .
H20A H -0.3956 0.9499 0.0638 0.025 Uiso 1 1 calc R
H20B H -0.4154 1.0071 0.1595 0.025 Uiso 1 1 calc R
C21 C -0.45697(14) 0.87496(14) 0.17558(12) 0.0198(3) Uani 1 1 d .
C22 C -0.53010(15) 0.85977(15) 0.11736(14) 0.0255(4) Uani 1 1 d .
H22A H -0.5326 0.8815 0.0496 0.031 Uiso 1 1 calc R
C23 C -0.59919(16) 0.81241(16) 0.15979(16) 0.0310(4) Uani 1 1 d .
H23A H -0.6518 0.8037 0.1220 0.037 Uiso 1 1 calc R
C24 C -0.59000(16) 0.77833(16) 0.25780(16) 0.0319(4) Uani 1 1 d .
H24A H -0.6354 0.7448 0.2889 0.038 Uiso 1 1 calc R
C25 C -0.51354(16) 0.79394(16) 0.30972(14) 0.0293(4) Uani 1 1 d .
H25A H -0.5068 0.7688 0.3771 0.035 Uiso 1 1 calc R
C26 C -0.21022(13) 0.76693(14) 0.10247(12) 0.0174(3) Uani 1 1 d .
H26A H -0.2051 0.7973 0.0345 0.021 Uiso 1 1 calc R
H26B H -0.2624 0.7317 0.1047 0.021 Uiso 1 1 calc R
C27 C 0.05683(13) 0.62413(13) -0.08592(11) 0.0156(3) Uani 1 1 d .
C28 C 0.01650(14) 0.67235(13) -0.18069(12) 0.0164(3) Uani 1 1 d .
C29 C 0.09406(14) 0.63459(14) -0.25580(12) 0.0178(3) Uani 1 1 d .
C30 C 0.20892(14) 0.54749(14) -0.23326(12) 0.0183(3) Uani 1 1 d .
C31 C 0.24517(14) 0.49976(14) -0.13916(12) 0.0178(3) Uani 1 1 d .
H31A H 0.3226 0.4403 -0.1261 0.021 Uiso 1 1 calc R
C32 C 0.16976(14) 0.53756(14) -0.06266(12) 0.0166(3) Uani 1 1 d .
C33 C 0.20763(14) 0.48309(13) 0.04027(12) 0.0165(3) Uani 1 1 d .
C34 C 0.11046(14) 0.53789(13) 0.10900(12) 0.0162(3) Uani 1 1 d .
C35 C 0.12733(14) 0.50039(14) 0.20821(12) 0.0176(3) Uani 1 1 d .
H35A H 0.2009 0.4409 0.2325 0.021 Uiso 1 1 calc R
C36 C 0.03824(14) 0.54888(14) 0.27091(11) 0.0176(3) Uani 1 1 d .
C37 C -0.07153(14) 0.63748(14) 0.23777(11) 0.0169(3) Uani 1 1 d .
C38 C -0.09060(14) 0.67656(13) 0.13927(11) 0.0162(3) Uani 1 1 d .
C39 C 0.00140(14) 0.62559(13) 0.07703(11) 0.0158(3) Uani 1 1 d .
C40 C 0.32124(14) 0.47372(14) 0.07249(12) 0.0182(3) Uani 1 1 d .
C41 C 0.34822(15) 0.56061(15) 0.08185(13) 0.0224(4) Uani 1 1 d .
H41A H 0.2951 0.6389 0.0617 0.027 Uiso 1 1 calc R
C42 C 0.45663(17) 0.52765(17) 0.12214(15) 0.0299(4) Uani 1 1 d .
H42A H 0.4774 0.5850 0.1302 0.036 Uiso 1 1 calc R
C43 C 0.53572(17) 0.41283(18) 0.15100(16) 0.0339(5) Uani 1 1 d .
H43A H 0.6089 0.3936 0.1784 0.041 Uiso 1 1 calc R
C44 C 0.50885(16) 0.32676(16) 0.14018(15) 0.0296(4) Uani 1 1 d .
H44A H 0.5625 0.2484 0.1590 0.035 Uiso 1 1 calc R
C45 C 0.40015(14) 0.35971(15) 0.10069(13) 0.0212(3) Uani 1 1 d .
C46 C 0.34597(14) 0.28898(14) 0.08429(12) 0.0194(3) Uani 1 1 d .
N1S N -0.5439(2) 0.6542(2) 0.52212(18) 0.0620(6) Uani 1 1 d .
C1S C -0.4596(3) 0.5818(3) 0.55811(19) 0.0508(6) Uani 1 1 d .
C2S C -0.3519(3) 0.4896(3) 0.6017(2) 0.0731(9) Uani 1 1 d .
H2S1 H -0.3322 0.4198 0.5744 0.110 Uiso 1 1 calc R
H2S2 H -0.3613 0.4759 0.6713 0.110 Uiso 1 1 calc R
H2S3 H -0.2892 0.5106 0.5888 0.110 Uiso 1 1 calc R
O6 O -0.13065(19) 1.18078(15) -0.00711(14) 0.0550(5) Uani 1 1 d .
H6 H -0.102(4) 1.121(4) -0.043(3) 0.109(14) Uiso 1 1 d .
H7 H -0.152(3) 1.137(3) 0.050(3) 0.098(12) Uiso 1 1 d .

loop_
_atom_site_aniso_label
_atom_site_aniso_U_11
_atom_site_aniso_U_22
_atom_site_aniso_U_33
_atom_site_aniso_U_23
_atom_site_aniso_U_13
_atom_site_aniso_U_12
Cl1 0.0282(2) 0.0236(2) 0.01724(19) 0.00109(15) -0.00001(16) -0.00833(17)
Cl2 0.0234(2) 0.0316(2) 0.0235(2) -0.00790(17) 0.00985(17) -0.00784(18)
O1 0.0236(7) 0.0243(7) 0.0176(6) -0.0016(5) 0.0028(5) -0.0072(6)
O2 0.0143(5) 0.0211(6) 0.0154(5) -0.0045(4) 0.0014(4) -0.0041(5)
O3 0.0197(6) 0.0208(6) 0.0182(6) -0.0043(5) 0.0040(5) -0.0043(5)
O4 0.0157(5) 0.0129(5) 0.0237(6) -0.0033(4) -0.0009(5) -0.0053(4)
O5 0.0217(6) 0.0146(6) 0.0349(7) -0.0029(5) -0.0024(5) -0.0048(5)
N1 0.0191(7) 0.0155(7) 0.0186(7) -0.0025(5) -0.0017(5) -0.0083(5)
N2 0.0230(7) 0.0260(8) 0.0220(7) -0.0070(6) 0.0015(6) -0.0103(6)
N3 0.0196(7) 0.0202(7) 0.0374(9) -0.0083(6) -0.0017(6) -0.0095(6)
N4 0.0135(6) 0.0140(6) 0.0229(7) -0.0059(5) 0.0020(5) -0.0044(5)
N5 0.0209(7) 0.0239(8) 0.0242(7) -0.0032(6) 0.0012(6) -0.0085(6)
N6 0.0181(7) 0.0201(8) 0.0487(10) -0.0062(7) -0.0014(7) -0.0082(6)
C1 0.0166(8) 0.0181(8) 0.0324(9) -0.0053(7) -0.0001(7) -0.0079(7)
C2 0.0376(11) 0.0233(9) 0.0358(11) -0.0081(8) 0.0076(9) -0.0155(8)
C3 0.0514(14) 0.0346(11) 0.0402(12) -0.0075(9) 0.0148(10) -0.0252(11)
C4 0.0376(11) 0.0249(10) 0.0542(13) -0.0025(9) 0.0048(10) -0.0192(9)
C5 0.0254(9) 0.0201(9) 0.0479(12) -0.0093(8) 0.0014(9) -0.0120(8)
C6 0.0219(8) 0.0192(8) 0.0230(8) -0.0057(7) -0.0003(7) -0.0095(7)
C7 0.0193(8) 0.0175(8) 0.0211(8) -0.0036(6) -0.0001(7) -0.0062(7)
C8 0.0210(8) 0.0187(8) 0.0186(8) -0.0017(6) -0.0023(7) -0.0064(7)
C9 0.0266(9) 0.0268(9) 0.0186(8) -0.0057(7) 0.0014(7) -0.0095(7)
C10 0.0320(10) 0.0392(11) 0.0280(10) -0.0138(8) -0.0026(8) -0.0152(9)
C11 0.0261(11) 0.085(2) 0.0623(16) -0.0462(15) 0.0049(11) -0.0256(12)
C12 0.0251(10) 0.0656(16) 0.0489(13) -0.0378(12) 0.0101(9) -0.0188(10)
C13 0.0174(7) 0.0171(8) 0.0169(7) -0.0017(6) -0.0006(6) -0.0083(6)
C14 0.0178(8) 0.0167(8) 0.0325(9) -0.0048(7) -0.0023(7) -0.0047(7)
C15 0.0356(10) 0.0244(9) 0.0319(10) -0.0089(8) 0.0022(8) -0.0119(8)
C16 0.0389(12) 0.0375(12) 0.0380(11) -0.0184(9) 0.0020(9) -0.0109(10)
C17 0.0289(10) 0.0306(11) 0.0634(15) -0.0275(11) -0.0069(10) -0.0064(9)
C18 0.0207(9) 0.0219(10) 0.0711(16) -0.0160(10) -0.0031(10) -0.0083(8)
C19 0.0200(8) 0.0197(8) 0.0255(8) -0.0044(7) 0.0035(7) -0.0098(7)
C20 0.0161(8) 0.0159(8) 0.0238(8) -0.0024(6) 0.0010(6) -0.0025(6)
C21 0.0137(7) 0.0153(8) 0.0244(8) -0.0056(6) 0.0020(6) -0.0014(6)
C22 0.0197(8) 0.0215(9) 0.0291(9) -0.0062(7) -0.0029(7) -0.0034(7)
C23 0.0188(8) 0.0216(9) 0.0519(12) -0.0121(9) -0.0041(8) -0.0063(7)
C24 0.0228(9) 0.0211(9) 0.0513(12) -0.0046(8) 0.0069(9) -0.0108(8)
C25 0.0252(9) 0.0253(9) 0.0311(10) -0.0009(8) 0.0058(8) -0.0083(8)
C26 0.0138(7) 0.0176(8) 0.0187(7) -0.0072(6) 0.0012(6) -0.0043(6)
C27 0.0148(7) 0.0165(7) 0.0174(7) -0.0066(6) 0.0040(6) -0.0080(6)
C28 0.0166(7) 0.0154(7) 0.0194(8) -0.0049(6) 0.0015(6) -0.0087(6)
C29 0.0205(8) 0.0162(8) 0.0191(8) -0.0043(6) 0.0027(6) -0.0102(6)
C30 0.0177(8) 0.0189(8) 0.0211(8) -0.0081(6) 0.0072(6) -0.0101(6)
C31 0.0139(7) 0.0155(8) 0.0240(8) -0.0054(6) 0.0021(6) -0.0064(6)
C32 0.0153(7) 0.0169(8) 0.0190(8) -0.0038(6) 0.0008(6) -0.0083(6)
C33 0.0151(7) 0.0129(7) 0.0206(8) -0.0039(6) 0.0000(6) -0.0053(6)
C34 0.0147(7) 0.0153(7) 0.0196(8) -0.0052(6) 0.0019(6) -0.0073(6)
C35 0.0145(7) 0.0140(7) 0.0224(8) -0.0034(6) -0.0025(6) -0.0047(6)
C36 0.0203(8) 0.0160(8) 0.0166(7) -0.0019(6) -0.0007(6) -0.0087(6)
C37 0.0183(7) 0.0157(7) 0.0185(8) -0.0060(6) 0.0029(6) -0.0087(6)
C38 0.0152(7) 0.0154(7) 0.0188(8) -0.0055(6) 0.0000(6) -0.0069(6)
C39 0.0158(7) 0.0166(8) 0.0160(7) -0.0047(6) -0.0001(6) -0.0077(6)
C40 0.0144(7) 0.0190(8) 0.0187(8) -0.0031(6) 0.0015(6) -0.0057(6)
C41 0.0208(8) 0.0195(8) 0.0278(9) -0.0051(7) 0.0008(7) -0.0097(7)
C42 0.0252(9) 0.0271(10) 0.0440(11) -0.0090(8) -0.0010(8) -0.0163(8)
C43 0.0198(9) 0.0323(11) 0.0503(13) -0.0033(9) -0.0103(9) -0.0123(8)
C44 0.0185(8) 0.0219(9) 0.0437(11) -0.0017(8) -0.0074(8) -0.0058(7)
C45 0.0172(8) 0.0193(8) 0.0263(9) -0.0034(7) 0.0001(7) -0.0078(7)
C46 0.0161(8) 0.0193(8) 0.0217(8) -0.0052(6) 0.0023(6) -0.0069(6)
N1S 0.0664(16) 0.0609(15) 0.0546(14) 0.0006(12) 0.0150(12) -0.0307(13)
C1S 0.0628(17) 0.0615(17) 0.0399(13) -0.0008(12) 0.0068(12) -0.0414(15)
C2S 0.072(2) 0.088(2) 0.0656(19) 0.0131(17) -0.0210(17) -0.0475(19)
O6 0.0896(15) 0.0328(9) 0.0411(9) -0.0064(8) 0.0017(10) -0.0273(10)

loop_
_atom_type_symbol
_atom_type_description
_atom_type_scat_dispersion_real
_atom_type_scat_dispersion_imag
_atom_type_scat_source
C C 0.0033 0.0016 'International Tables Vol C Tables 4.2.6.8 and 6.1.1.4'
H H 0.0000 0.0000 'International Tables Vol C Tables 4.2.6.8 and 6.1.1.4'
N N 0.0061 0.0033 'International Tables Vol C Tables 4.2.6.8 and 6.1.1.4'
O O 0.0106 0.0060 'International Tables Vol C Tables 4.2.6.8 and 6.1.1.4'
Cl Cl 0.1484 0.1585 'International Tables Vol C Tables 4.2.6.8 and 6.1.1.4'

loop_
_geom_angle_atom_site_label_1
_geom_angle_atom_site_label_2
_geom_angle_atom_site_label_3
_geom_angle
C39 O2 C27 119.73(12)
C46 O4 C33 111.60(12)
C7 N1 C6 110.34(13)
C7 N1 C13 109.20(13)
C6 N1 C13 110.54(13)
C8 N2 C9 117.91(15)
C5 N3 C1 117.67(17)
C19 N4 C20 110.49(13)
C19 N4 C26 109.72(13)
C20 N4 C26 108.84(13)
C25 N5 C21 117.00(16)
C18 N6 C14 117.15(18)
N3 C1 C2 122.41(17)
N3 C1 C6 115.31(16)
C2 C1 C6 122.27(16)
C1 C2 C3 119.10(18)
C2 C3 C4 118.6(2)
C5 C4 C3 118.66(19)
N3 C5 C4 123.61(18)
N1 C6 C1 112.50(14)
N1 C7 C8 111.88(13)
N2 C8 C12 122.25(16)
N2 C8 C7 117.35(15)
C12 C8 C7 120.39(16)
N2 C9 C10 123.67(17)
C11 C10 C9 118.28(18)
C10 C11 C12 119.0(2)
C8 C12 C11 118.85(19)
N1 C13 C28 112.90(13)
N6 C14 C15 122.68(17)
N6 C14 C19 113.81(16)
C15 C14 C19 123.48(16)
C14 C15 C16 118.8(2)
C17 C16 C15 119.0(2)
C18 C17 C16 118.18(19)
N6 C18 C17 124.2(2)
N4 C19 C14 113.97(14)
N4 C20 C21 112.37(13)
N5 C21 C22 122.49(16)
N5 C21 C20 115.87(15)
C22 C21 C20 121.60(16)
C23 C22 C21 119.04(18)
C24 C23 C22 118.64(18)
C23 C24 C25 118.58(18)
N5 C25 C24 124.21(18)
N4 C26 C38 111.98(13)
O2 C27 C32 122.84(14)
O2 C27 C28 113.90(14)
C32 C27 C28 123.25(14)
C29 C28 C27 118.62(15)
C29 C28 C13 120.46(14)
C27 C28 C13 120.85(14)
O1 C29 C28 123.26(15)
O1 C29 C30 118.02(14)
C28 C29 C30 118.72(15)
C31 C30 C29 121.22(14)
C31 C30 Cl2 119.60(13)
C29 C30 Cl2 119.17(13)
C30 C31 C32 121.10(15)
C27 C32 C31 117.05(15)
C27 C32 C33 121.52(14)
C31 C32 C33 121.37(14)
O4 C33 C34 107.64(12)
O4 C33 C32 107.58(12)
C34 C33 C32 111.19(13)
O4 C33 C40 101.81(12)
C34 C33 C40 111.98(13)
C32 C33 C40 115.82(13)
C39 C34 C35 117.52(14)
C39 C34 C33 121.95(14)
C35 C34 C33 120.52(14)
C36 C35 C34 120.64(15)
C35 C36 C37 121.32(15)
C35 C36 Cl1 119.94(13)
C37 C36 Cl1 118.74(12)
O3 C37 C38 121.52(15)
O3 C37 C36 119.29(15)
C38 C37 C36 119.20(14)
C37 C38 C39 118.33(14)
C37 C38 C26 119.56(14)
C39 C38 C26 122.02(14)
O2 C39 C34 122.71(13)
O2 C39 C38 114.30(14)
C34 C39 C38 122.99(15)
C45 C40 C41 121.05(16)
C45 C40 C33 109.82(14)
C41 C40 C33 128.97(15)
C40 C41 C42 116.89(16)
C41 C42 C43 121.96(17)
C44 C43 C42 120.79(17)
C43 C44 C45 117.27(17)
C40 C45 C44 122.03(16)
C40 C45 C46 108.38(15)
C44 C45 C46 129.56(16)
O5 C46 O4 121.84(15)
O5 C46 C45 129.90(16)
O4 C46 C45 108.27(14)
N1S C1S C2S 178.8(3)

loop_
_geom_bond_atom_site_label_1
_geom_bond_atom_site_label_2
_geom_bond_distance
Cl1 C36 1.7318(17)
Cl2 C30 1.7382(16)
O1 C29 1.347(2)
O2 C39 1.3651(19)
O2 C27 1.3691(18)
O3 C37 1.3489(19)
O4 C46 1.363(2)
O4 C33 1.4945(19)
O5 C46 1.209(2)
N1 C7 1.466(2)
N1 C6 1.468(2)
N1 C13 1.471(2)
N2 C8 1.337(2)
N2 C9 1.341(2)
N3 C5 1.340(2)
N3 C1 1.344(2)
N4 C19 1.469(2)
N4 C20 1.477(2)
N4 C26 1.4818(19)
N5 C25 1.340(2)
N5 C21 1.343(2)
N6 C18 1.343(3)
N6 C14 1.346(2)
C1 C2 1.385(3)
C1 C6 1.509(2)
C2 C3 1.386(3)
C3 C4 1.389(3)
C4 C5 1.370(3)
C7 C8 1.511(2)
C8 C12 1.386(3)
C9 C10 1.378(3)
C10 C11 1.375(3)
C11 C12 1.395(3)
C13 C28 1.508(2)
C14 C15 1.383(3)
C14 C19 1.512(2)
C15 C16 1.395(3)
C16 C17 1.382(3)
C17 C18 1.374(3)
C20 C21 1.508(2)
C21 C22 1.395(3)
C22 C23 1.387(3)
C23 C24 1.377(3)
C24 C25 1.378(3)
C26 C38 1.510(2)
C27 C32 1.394(2)
C27 C28 1.401(2)
C28 C29 1.399(2)
C29 C30 1.412(2)
C30 C31 1.381(2)
C31 C32 1.400(2)
C32 C33 1.512(2)
C33 C34 1.510(2)
C33 C40 1.515(2)
C34 C39 1.391(2)
C34 C35 1.401(2)
C35 C36 1.378(2)
C36 C37 1.405(2)
C37 C38 1.396(2)
C38 C39 1.401(2)
C40 C45 1.386(2)
C40 C41 1.390(2)
C41 C42 1.392(3)
C42 C43 1.396(3)
C43 C44 1.383(3)
C44 C45 1.390(2)
C45 C46 1.471(2)
N1S C1S 1.144(4)
C1S C2S 1.449(4)

loop_
_geom_hbond_atom_site_label_D
_geom_hbond_atom_site_label_H
_geom_hbond_atom_site_label_A
_geom_hbond_distance_DH
_geom_hbond_distance_HA
_geom_hbond_distance_DA
_geom_hbond_angle_DHA
O6 H6 N3 0.93(4) 2.23(4) 2.938(3) 132(3)
O6 H7 N6 1.03(4) 1.95(4) 2.931(3) 160(3)
O1 H1 N2 0.77(3) 2.23(3) 2.935(2) 154(3)
O1 H1 N1 0.77(3) 2.43(3) 3.0036(19) 133(3)
O3 H3 N4 0.83(3) 1.94(3) 2.712(2) 154(2)
O3 H3 N5 0.83(3) 2.79(2) 3.385(2) 130(2)

loop_
_cod_related_entry_id
_cod_related_entry_database
_cod_related_entry_code
1 ChemSpider 30660172
